data_7220998
loop_
_publ_author_name
'Havlik, Ales'
'Lama\<c, Martin'
'Pinkas, Jiri'
'R\%u\<zi\<cka, Ale\<s'
'Horacek, Michal'

_publ_section_title
;
 Mixed Amido-cyclopentadienyl Group 4 Metal Complexes
;
_journal_name_full 'RSC Adv.'
_journal_paper_doi 10.1039/C5RA07742G
_journal_year 2015
_chemical_formula_moiety 'C38 H54 Cl2 N4 Zr2'
_chemical_formula_sum 'C38 H54 Cl2 N4 Zr2'
_chemical_formula_weight 820.19
_chemical_name_systematic
; 
 ? 
;
_space_group_IT_number 2
_symmetry_cell_setting triclinic
_symmetry_space_group_name_Hall '-P 1'
_symmetry_space_group_name_H-M 'P -1'
_atom_sites_solution_hydrogens geom
_atom_sites_solution_primary direct
_atom_sites_solution_secondary difmap
_audit_creation_method SHELXL-97
_audit_update_record
;
2015-06-22 deposited with the CCDC.
2015-07-02 downloaded from the CCDC.
;
_cell_angle_alpha 111.082(4)
_cell_angle_beta 103.324(5)
_cell_angle_gamma 105.615(5)
_cell_formula_units_Z 1
_cell_length_a 9.3661(7)
_cell_length_b 10.4020(8)
_cell_length_c 11.5359(7)
_cell_measurement_reflns_used 20294
_cell_measurement_temperature 150(1)
_cell_measurement_theta_max 27.5
_cell_measurement_theta_min 1
_cell_volume 940.60(13)
_computing_cell_refinement 'COLLECT and DENZO'
_computing_data_collection 'COLLECT (Hooft, 1998) and DENZO (Otwinowski & Minor, 1997)'
_computing_data_reduction 'COLLECT and DENZO'
_computing_molecular_graphics 'PLATON (Spek, 2003)'
_computing_publication_material 'SHELXL-97 (Sheldrick, 2008)'
_computing_structure_refinement 'SHELXL-97 (Sheldrick, 1997)'
_computing_structure_solution 'SIR92 (Altomare et al., 1994)'
_diffrn_ambient_temperature 150(1)
_diffrn_detector_area_resol_mean 9.091
_diffrn_measured_fraction_theta_full 0.997
_diffrn_measured_fraction_theta_max 0.997
_diffrn_measurement_device_type 'Bruker Nonius KappaCCD area detector'
_diffrn_measurement_method '\f and \w scans to fill the Ewald sphere'
_diffrn_radiation_monochromator graphite
_diffrn_radiation_source 'fine-focus sealed tube'
_diffrn_radiation_type MoK\a
_diffrn_radiation_wavelength 0.71073
_diffrn_reflns_av_R_equivalents 0.0559
_diffrn_reflns_av_sigmaI/netI 0.0343
_diffrn_reflns_limit_h_max 12
_diffrn_reflns_limit_h_min -12
_diffrn_reflns_limit_k_max 13
_diffrn_reflns_limit_k_min -12
_diffrn_reflns_limit_l_max 14
_diffrn_reflns_limit_l_min -14
_diffrn_reflns_number 20263
_diffrn_reflns_theta_full 27.50
_diffrn_reflns_theta_max 27.50
_diffrn_reflns_theta_min 2.03
_diffrn_standards_number 0
_exptl_absorpt_coefficient_mu 0.728
_exptl_absorpt_correction_T_max 0.950
_exptl_absorpt_correction_T_min 0.866
_exptl_absorpt_correction_type integration
_exptl_absorpt_process_details
;
Gaussian integration (Coppens, 1970)
;
_exptl_crystal_colour orange
_exptl_crystal_density_diffrn 1.448
_exptl_crystal_density_method 'not measured'
_exptl_crystal_description block
_exptl_crystal_F_000 424
_exptl_crystal_size_max 0.39
_exptl_crystal_size_mid 0.18
_exptl_crystal_size_min 0.09
_refine_diff_density_max 0.583
_refine_diff_density_min -0.608
_refine_diff_density_rms 0.080
_refine_ls_extinction_method none
_refine_ls_goodness_of_fit_ref 1.106
_refine_ls_hydrogen_treatment constr
_refine_ls_matrix_type full
_refine_ls_number_parameters 208
_refine_ls_number_reflns 4314
_refine_ls_number_restraints 0
_refine_ls_restrained_S_all 1.106
_refine_ls_R_factor_all 0.0404
_refine_ls_R_factor_gt 0.0314
_refine_ls_shift/su_max 0.001
_refine_ls_shift/su_mean 0.000
_refine_ls_structure_factor_coef Fsqd
_refine_ls_weighting_details 'calc w=1/[\s^2^(Fo^2^)+(0.0327P)^2^+0.7287P] where P=(Fo^2^+2Fc^2^)/3'
_refine_ls_weighting_scheme calc
_refine_ls_wR_factor_gt 0.0707
_refine_ls_wR_factor_ref 0.0755
_reflns_number_gt 3813
_reflns_number_total 4314
_reflns_threshold_expression >2sigma(I)
_cod_data_source_file c5ra07742g2.cif
_cod_data_source_block 16
_cod_original_cell_volume 940.61(13)
_cod_database_code 7220998

loop_
_symmetry_equiv_pos_as_xyz
'x, y, z'
'-x, -y, -z'

loop_
_atom_site_label
_atom_site_type_symbol
_atom_site_fract_x
_atom_site_fract_y
_atom_site_fract_z
_atom_site_U_iso_or_equiv
_atom_site_adp_type
_atom_site_occupancy
_atom_site_symmetry_multiplicity
_atom_site_calc_flag
_atom_site_refinement_flags
Zr1 Zr 0.10504(2) 0.65650(2) 0.52188(2) 0.01623(7) Uani 1 1 d .
Cl1 Cl 0.38194(6) 0.69904(7) 0.54357(6) 0.02624(13) Uani 1 1 d .
N1 N -0.0257(2) 0.4548(2) 0.36673(18) 0.0183(4) Uani 1 1 d .
C1 C -0.1073(3) 0.3586(2) 0.2296(2) 0.0183(4) Uani 1 1 d .
C13 C 0.0365(3) 0.8789(2) 0.6170(2) 0.0215(5) Uani 1 1 d .
C6 C -0.2724(3) 0.2818(3) 0.1775(2) 0.0219(5) Uani 1 1 d .
H6 H -0.3295 0.2996 0.2336 0.026 Uiso 1 1 d R
C12 C -0.0889(3) 0.7749(3) 0.4941(2) 0.0225(5) Uani 1 1 d .
C10 C 0.1340(3) 0.8622(2) 0.4487(2) 0.0215(5) Uani 1 1 d .
C14 C 0.1755(3) 0.9316(2) 0.5898(2) 0.0223(5) Uani 1 1 d .
C2 C -0.0235(3) 0.3359(3) 0.1413(2) 0.0205(4) Uani 1 1 d .
C15 C 0.2436(3) 0.8909(3) 0.3769(3) 0.0298(5) Uani 1 1 d .
H15A H 0.2042 0.8077 0.2902 0.036 Uiso 1 1 d R
H15B H 0.3479 0.9034 0.4268 0.036 Uiso 1 1 d R
H15C H 0.2490 0.9800 0.3676 0.036 Uiso 1 1 d R
C18 C 0.0248(4) 0.9320(3) 0.7520(3) 0.0320(6) Uani 1 1 d .
H18A H 0.0142 1.0265 0.7768 0.038 Uiso 1 1 d R
H18B H 0.1193 0.9433 0.8159 0.038 Uiso 1 1 d R
H18C H -0.0664 0.8605 0.7502 0.038 Uiso 1 1 d R
C17 C -0.2585(3) 0.6946(3) 0.4760(3) 0.0321(6) Uani 1 1 d .
H17A H -0.2605 0.6823 0.5543 0.038 Uiso 1 1 d R
H17B H -0.3031 0.5982 0.4000 0.038 Uiso 1 1 d R
H17C H -0.3198 0.7519 0.4623 0.038 Uiso 1 1 d R
C16 C -0.1247(3) 0.6758(3) 0.2431(2) 0.0300(5) Uani 1 1 d .
H16A H -0.1628 0.7377 0.2103 0.036 Uiso 1 1 d R
H16B H -0.2136 0.5918 0.2283 0.036 Uiso 1 1 d R
H16C H -0.0593 0.6410 0.1969 0.036 Uiso 1 1 d R
C3 C -0.1071(3) 0.2343(3) 0.0082(2) 0.0260(5) Uani 1 1 d .
H3 H -0.0526 0.2194 -0.0502 0.031 Uiso 1 1 d R
N2 N 0.2274(3) 0.3793(3) 0.0964(2) 0.0347(5) Uani 1 1 d .
C11 C -0.0287(3) 0.7647(3) 0.3900(2) 0.0226(5) Uani 1 1 d .
C7 C 0.1527(3) 0.4271(3) 0.1928(2) 0.0276(5) Uani 1 1 d .
H7A H 0.1695 0.5311 0.2181 0.033 Uiso 1 1 d R
H7B H 0.2044 0.4202 0.2722 0.033 Uiso 1 1 d R
C19 C 0.3351(3) 1.0451(3) 0.6901(3) 0.0317(6) Uani 1 1 d .
H19A H 0.3411 1.1434 0.7037 0.038 Uiso 1 1 d R
H19B H 0.4164 1.0253 0.6577 0.038 Uiso 1 1 d R
H19C H 0.3505 1.0394 0.7730 0.038 Uiso 1 1 d R
C5 C -0.3530(3) 0.1794(3) 0.0445(3) 0.0290(5) Uani 1 1 d .
H5 H -0.4627 0.1281 0.0125 0.035 Uiso 1 1 d R
C4 C -0.2702(3) 0.1538(3) -0.0404(3) 0.0319(6) Uani 1 1 d .
H4 H -0.3234 0.0832 -0.1293 0.038 Uiso 1 1 d R
C8 C 0.3684(4) 0.5039(5) 0.1214(4) 0.0649(12) Uani 1 1 d .
H8A H 0.4450 0.5393 0.2087 0.078 Uiso 1 1 d R
H8B H 0.3381 0.5833 0.1161 0.078 Uiso 1 1 d R
H8C H 0.4145 0.4709 0.0557 0.078 Uiso 1 1 d R
C9 C 0.2673(4) 0.2544(4) 0.0990(3) 0.0551(9) Uani 1 1 d .
H9A H 0.3417 0.2844 0.1858 0.066 Uiso 1 1 d R
H9B H 0.3138 0.2228 0.0334 0.066 Uiso 1 1 d R
H9C H 0.1722 0.1731 0.0794 0.066 Uiso 1 1 d R

loop_
_atom_site_aniso_label
_atom_site_aniso_U_11
_atom_site_aniso_U_22
_atom_site_aniso_U_33
_atom_site_aniso_U_23
_atom_site_aniso_U_13
_atom_site_aniso_U_12
Zr1 0.01489(11) 0.01706(11) 0.01579(11) 0.00602(8) 0.00603(8) 0.00638(8)
Cl1 0.0175(3) 0.0335(3) 0.0290(3) 0.0136(2) 0.0111(2) 0.0101(2)
N1 0.0194(9) 0.0223(9) 0.0154(9) 0.0073(7) 0.0080(7) 0.0113(7)
C1 0.0215(11) 0.0185(10) 0.0156(10) 0.0078(8) 0.0065(8) 0.0090(8)
C13 0.0273(12) 0.0195(11) 0.0254(12) 0.0121(9) 0.0131(10) 0.0142(9)
C6 0.0215(11) 0.0245(11) 0.0216(11) 0.0101(9) 0.0103(9) 0.0101(9)
C12 0.0211(11) 0.0227(11) 0.0296(12) 0.0139(10) 0.0105(10) 0.0129(9)
C10 0.0239(11) 0.0211(11) 0.0221(11) 0.0112(9) 0.0083(9) 0.0104(9)
C14 0.0243(12) 0.0188(10) 0.0229(12) 0.0087(9) 0.0078(9) 0.0089(9)
C2 0.0211(11) 0.0239(11) 0.0177(11) 0.0092(9) 0.0083(9) 0.0095(9)
C15 0.0324(13) 0.0334(13) 0.0308(13) 0.0190(11) 0.0168(11) 0.0124(11)
C18 0.0486(16) 0.0310(13) 0.0301(14) 0.0159(11) 0.0233(12) 0.0246(12)
C17 0.0227(12) 0.0350(14) 0.0466(16) 0.0236(12) 0.0146(11) 0.0141(11)
C16 0.0354(14) 0.0274(12) 0.0242(12) 0.0128(10) 0.0028(11) 0.0132(11)
C3 0.0255(12) 0.0330(13) 0.0168(11) 0.0075(9) 0.0094(9) 0.0112(10)
N2 0.0247(11) 0.0528(14) 0.0219(11) 0.0118(10) 0.0139(9) 0.0109(10)
C11 0.0238(11) 0.0211(11) 0.0243(12) 0.0116(9) 0.0061(9) 0.0108(9)
C7 0.0223(12) 0.0351(13) 0.0190(11) 0.0067(10) 0.0092(10) 0.0082(10)
C19 0.0282(13) 0.0217(12) 0.0329(14) 0.0076(10) 0.0044(11) 0.0043(10)
C5 0.0195(11) 0.0301(13) 0.0269(13) 0.0074(10) 0.0051(10) 0.0047(10)
C4 0.0272(13) 0.0353(14) 0.0180(12) 0.0015(10) 0.0040(10) 0.0085(11)
C8 0.0324(17) 0.092(3) 0.047(2) 0.0209(19) 0.0231(15) -0.0034(17)
C9 0.0485(19) 0.083(3) 0.0355(17) 0.0131(16) 0.0203(15) 0.0427(19)

loop_
_atom_type_symbol
_atom_type_description
_atom_type_scat_dispersion_real
_atom_type_scat_dispersion_imag
_atom_type_scat_source
C C 0.0033 0.0016 'International Tables Vol C Tables 4.2.6.8 and 6.1.1.4'
H H 0.0000 0.0000 'International Tables Vol C Tables 4.2.6.8 and 6.1.1.4'
N N 0.0061 0.0033 'International Tables Vol C Tables 4.2.6.8 and 6.1.1.4'
Cl Cl 0.1484 0.1585 'International Tables Vol C Tables 4.2.6.8 and 6.1.1.4'
Zr Zr -2.9673 0.5597 'International Tables Vol C Tables 4.2.6.8 and 6.1.1.4'

loop_
_exptl_crystal_face_index_h
_exptl_crystal_face_index_k
_exptl_crystal_face_index_l
_exptl_crystal_face_perp_dist
0 1 0 0.138
0 -1 0 0.107
0 0 -1 0.082
0 0 1 0.007
1 0 -1 0.052
-1 0 1 0.033
-1 0 0 0.067
1 0 0 0.023
0 1 -1 0.166
0 -1 1 0.091

loop_
_geom_angle_atom_site_label_1
_geom_angle_atom_site_label_2
_geom_angle_atom_site_label_3
_geom_angle
_geom_angle_site_symmetry_1
_geom_angle_site_symmetry_3
N1 Zr1 N1 83.06(8) . 2_566
N1 Zr1 Cl1 105.72(5) . .
N1 Zr1 Cl1 112.97(5) 2_566 .
N1 Zr1 C12 98.04(8) . .
N1 Zr1 C12 101.17(7) 2_566 .
Cl1 Zr1 C12 140.12(6) . .
N1 Zr1 C13 130.70(8) . .
N1 Zr1 C13 98.19(7) 2_566 .
Cl1 Zr1 C13 118.32(6) . .
C12 Zr1 C13 33.03(8) . .
N1 Zr1 C11 87.82(8) . .
N1 Zr1 C11 131.27(8) 2_566 .
Cl1 Zr1 C11 115.59(6) . .
C12 Zr1 C11 33.20(8) . .
C13 Zr1 C11 54.63(8) . .
N1 Zr1 C14 141.78(8) . .
N1 Zr1 C14 124.68(7) 2_566 .
Cl1 Zr1 C14 88.07(6) . .
C12 Zr1 C14 54.68(8) . .
C13 Zr1 C14 32.84(8) . .
C11 Zr1 C14 54.43(8) . .
N1 Zr1 C10 111.17(8) . .
N1 Zr1 C10 152.21(7) 2_566 .
Cl1 Zr1 C10 86.83(6) . .
C12 Zr1 C10 54.49(8) . .
C13 Zr1 C10 54.26(7) . .
C11 Zr1 C10 32.62(7) . .
C14 Zr1 C10 32.70(7) . .
N1 Zr1 Zr1 43.25(5) . 2_566
N1 Zr1 Zr1 39.81(5) 2_566 2_566
Cl1 Zr1 Zr1 116.370(18) . 2_566
C12 Zr1 Zr1 102.94(6) . 2_566
C13 Zr1 Zr1 121.27(6) . 2_566
C11 Zr1 Zr1 115.51(6) . 2_566
C14 Zr1 Zr1 154.08(6) . 2_566
C10 Zr1 Zr1 147.52(5) . 2_566
C1 N1 Zr1 152.80(15) . .
C1 N1 Zr1 109.04(14) . 2_566
Zr1 N1 Zr1 96.94(8) . 2_566
C6 C1 N1 121.0(2) . .
C6 C1 C2 118.4(2) . .
N1 C1 C2 120.7(2) . .
C12 C13 C14 108.2(2) . .
C12 C13 C18 126.5(2) . .
C14 C13 C18 125.2(2) . .
C12 C13 Zr1 72.50(12) . .
C14 C13 Zr1 74.43(12) . .
C18 C13 Zr1 121.68(15) . .
C5 C6 C1 121.6(2) . .
C5 C6 H6 119.2 . .
C1 C6 H6 119.2 . .
C13 C12 C11 108.0(2) . .
C13 C12 C17 126.0(2) . .
C11 C12 C17 125.9(2) . .
C13 C12 Zr1 74.47(13) . .
C11 C12 Zr1 74.39(13) . .
C17 C12 Zr1 119.39(15) . .
C11 C10 C14 108.0(2) . .
C11 C10 C15 126.6(2) . .
C14 C10 C15 125.4(2) . .
C11 C10 Zr1 72.21(13) . .
C14 C10 Zr1 73.02(13) . .
C15 C10 Zr1 121.51(16) . .
C13 C14 C10 107.8(2) . .
C13 C14 C19 126.4(2) . .
C10 C14 C19 125.8(2) . .
C13 C14 Zr1 72.73(12) . .
C10 C14 Zr1 74.28(13) . .
C19 C14 Zr1 120.91(16) . .
C3 C2 C1 118.9(2) . .
C3 C2 C7 121.6(2) . .
C1 C2 C7 119.4(2) . .
C10 C15 H15A 109.4 . .
C10 C15 H15B 109.4 . .
H15A C15 H15B 109.5 . .
C10 C15 H15C 109.6 . .
H15A C15 H15C 109.5 . .
H15B C15 H15C 109.5 . .
C13 C18 H18A 109.4 . .
C13 C18 H18B 109.4 . .
H18A C18 H18B 109.5 . .
C13 C18 H18C 109.6 . .
H18A C18 H18C 109.5 . .
H18B C18 H18C 109.5 . .
C12 C17 H17A 109.4 . .
C12 C17 H17B 109.4 . .
H17A C17 H17B 109.5 . .
C12 C17 H17C 109.6 . .
H17A C17 H17C 109.5 . .
H17B C17 H17C 109.5 . .
C11 C16 H16A 109.6 . .
C11 C16 H16B 109.3 . .
H16A C16 H16B 109.5 . .
C11 C16 H16C 109.5 . .
H16A C16 H16C 109.5 . .
H16B C16 H16C 109.5 . .
C2 C3 C4 121.8(2) . .
C2 C3 H3 119.2 . .
C4 C3 H3 119.0 . .
C9 N2 C7 110.6(2) . .
C9 N2 C8 111.0(3) . .
C7 N2 C8 110.7(2) . .
C10 C11 C12 108.0(2) . .
C10 C11 C16 126.0(2) . .
C12 C11 C16 125.7(2) . .
C10 C11 Zr1 75.17(13) . .
C12 C11 Zr1 72.42(13) . .
C16 C11 Zr1 122.16(15) . .
N2 C7 C2 113.5(2) . .
N2 C7 H7A 108.9 . .
C2 C7 H7A 108.9 . .
N2 C7 H7B 108.8 . .
C2 C7 H7B 108.8 . .
H7A C7 H7B 107.7 . .
C14 C19 H19A 109.6 . .
C14 C19 H19B 109.3 . .
H19A C19 H19B 109.5 . .
C14 C19 H19C 109.6 . .
H19A C19 H19C 109.5 . .
H19B C19 H19C 109.5 . .
C4 C5 C6 119.8(2) . .
C4 C5 H5 120.2 . .
C6 C5 H5 120.0 . .
C5 C4 C3 119.4(2) . .
C5 C4 H4 120.2 . .
C3 C4 H4 120.5 . .
N2 C8 H8A 109.6 . .
N2 C8 H8B 109.2 . .
H8A C8 H8B 109.5 . .
N2 C8 H8C 109.5 . .
H8A C8 H8C 109.5 . .
H8B C8 H8C 109.5 . .
N2 C9 H9A 109.7 . .
N2 C9 H9B 109.4 . .
H9A C9 H9B 109.5 . .
N2 C9 H9C 109.3 . .
H9A C9 H9C 109.5 . .
H9B C9 H9C 109.5 . .

loop_
_geom_bond_atom_site_label_1
_geom_bond_atom_site_label_2
_geom_bond_distance
_geom_bond_site_symmetry_2
Zr1 N1 2.0024(19) .
Zr1 N1 2.1427(19) 2_566
Zr1 Cl1 2.4471(6) .
Zr1 C12 2.477(2) .
Zr1 C13 2.503(2) .
Zr1 C11 2.503(2) .
Zr1 C14 2.524(2) .
Zr1 C10 2.541(2) .
Zr1 Zr1 3.1045(5) 2_566
N1 C1 1.407(3) .
N1 Zr1 2.1427(19) 2_566
C1 C6 1.396(3) .
C1 C2 1.416(3) .
C13 C12 1.416(3) .
C13 C14 1.421(3) .
C13 C18 1.496(3) .
C6 C5 1.385(3) .
C6 H6 0.9300 .
C12 C11 1.423(3) .
C12 C17 1.508(3) .
C10 C11 1.417(3) .
C10 C14 1.426(3) .
C10 C15 1.494(3) .
C14 C19 1.496(3) .
C2 C3 1.385(3) .
C2 C7 1.509(3) .
C15 H15A 0.9600 .
C15 H15B 0.9600 .
C15 H15C 0.9600 .
C18 H18A 0.9600 .
C18 H18B 0.9600 .
C18 H18C 0.9600 .
C17 H17A 0.9600 .
C17 H17B 0.9600 .
C17 H17C 0.9600 .
C16 C11 1.503(3) .
C16 H16A 0.9600 .
C16 H16B 0.9599 .
C16 H16C 0.9600 .
C3 C4 1.389(4) .
C3 H3 0.9301 .
N2 C9 1.454(4) .
N2 C7 1.456(3) .
N2 C8 1.463(4) .
C7 H7A 0.9700 .
C7 H7B 0.9700 .
C19 H19A 0.9600 .
C19 H19B 0.9600 .
C19 H19C 0.9600 .
C5 C4 1.380(4) .
C5 H5 0.9300 .
C4 H4 0.9300 .
C8 H8A 0.9600 .
C8 H8B 0.9601 .
C8 H8C 0.9600 .
C9 H9A 0.9600 .
C9 H9B 0.9601 .
C9 H9C 0.9600 .
